data_7234342
loop_
_publ_author_name
'Hayley S. Scott'
'Boujemaa Moubaraki'
'Nicolas Paradis'
'Guillaume Chastanet'
'Jean-Francois Letard'
'Stuart R. Batten'
'Keith S. Murray'

_publ_section_title
;
 2,2'-Dipyridylamino-based ligands with substituted alkyl chain groups and
 their mononuclear-M(ii) spin crossover complexes
;
_journal_name_full 'Journal of Materials Chemistry C'
_journal_page_first 7845
_journal_page_last 7857
_journal_paper_doi 10.1039/C5TC00491H
_journal_volume 3
_journal_year 2015
_chemical_formula_sum 'C76 H120 Fe N18 S2'
_chemical_formula_weight 1405.87
_chemical_name_common '[FeII(DHDT)2(NCS)2] '
_space_group_IT_number 15
_space_group_name_Hall '-C 2yc'
_space_group_name_H-M_alt 'C 1 2/c 1'
_symmetry_cell_setting monoclinic
_symmetry_space_group_name_H-M 'C 1 2/c 1'
_atom_sites_solution_hydrogens geom
_atom_sites_solution_primary direct
_atom_sites_solution_secondary difmap
_cell_angle_alpha 90.00
_cell_angle_beta 105.29(3)
_cell_angle_gamma 90.00
_cell_formula_units_Z 8
_cell_length_a 33.105(7)
_cell_length_b 27.231(5)
_cell_length_c 18.266(4)
_cell_measurement_temperature 100(2)
_cell_volume 15884(6)
_computing_cell_refinement 'XDS (Kabsch, 1993)'
_computing_data_collection 'Blu-Ice (McPhillips et al, 2002)'
_computing_data_reduction 'XDS (Kabsch, 1993)'
_computing_molecular_graphics X-SEED
_computing_publication_material 'XCIF V6.12 (BrukerAXS, 2001).'
_computing_structure_refinement 'SHELXL-97 (Sheldrick, 1997)'
_computing_structure_solution 'SHELXS-97 (Sheldrick, 1990)'
_diffrn_ambient_temperature 100(2)
_diffrn_measured_fraction_theta_full 0.960
_diffrn_measured_fraction_theta_max 0.960
_diffrn_measurement_device_type 'ADSC Quantum 210r'
_diffrn_measurement_method 'scans in phi'
_diffrn_radiation_monochromator silicon
_diffrn_radiation_source 'Australian Synchrotron'
_diffrn_radiation_type synchrotron
_diffrn_radiation_wavelength 0.71073
_diffrn_reflns_av_R_equivalents 0.0622
_diffrn_reflns_av_sigmaI/netI 0.0422
_diffrn_reflns_limit_h_max 41
_diffrn_reflns_limit_h_min -40
_diffrn_reflns_limit_k_max 34
_diffrn_reflns_limit_k_min -33
_diffrn_reflns_limit_l_max 22
_diffrn_reflns_limit_l_min -23
_diffrn_reflns_number 57940
_diffrn_reflns_theta_full 26.63
_diffrn_reflns_theta_max 26.63
_diffrn_reflns_theta_min 1.38
_exptl_absorpt_coefficient_mu 0.295
_exptl_absorpt_correction_type none
_exptl_crystal_colour Yellow
_exptl_crystal_density_diffrn 1.176
_exptl_crystal_density_method 'not measured'
_exptl_crystal_description Plate
_exptl_crystal_F_000 6080
_exptl_crystal_preparation 'Magnetic properties'
_exptl_crystal_recrystallization_method 'Re-crystallisation from solvent: MeOH'
_exptl_crystal_size_max 0.02
_exptl_crystal_size_mid 0.02
_exptl_crystal_size_min 0.02
_refine_diff_density_max 1.851
_refine_diff_density_min -1.027
_refine_diff_density_rms 0.142
_refine_ls_extinction_method none
_refine_ls_goodness_of_fit_ref 1.121
_refine_ls_hydrogen_treatment constr
_refine_ls_matrix_type full
_refine_ls_number_parameters 897
_refine_ls_number_reflns 16024
_refine_ls_number_restraints 15
_refine_ls_restrained_S_all 1.122
_refine_ls_R_factor_all 0.1272
_refine_ls_R_factor_gt 0.1201
_refine_ls_shift/su_max 0.000
_refine_ls_shift/su_mean 0.000
_refine_ls_structure_factor_coef Fsqd
_refine_ls_weighting_details 'calc w=1/[\s^2^(Fo^2^)+(0.0689P)^2^+436.1562P] where P=(Fo^2^+2Fc^2^)/3'
_refine_ls_weighting_scheme calc
_refine_ls_wR_factor_gt 0.3258
_refine_ls_wR_factor_ref 0.3291
_reflns_number_gt 14353
_reflns_number_total 16024
_reflns_threshold_expression >2sigma(I)
_cod_data_source_file J-Mater-Chem-C-2015-3-7845.cif
_cod_data_source_block hs49a
_cod_depositor_comments
;
The following automatic conversions were performed:

data item '_symmetry_cell_setting' value 'Monoclinic' was changed to
'monoclinic' in accordance with the built-in table derived from the
CIF Core dictionary named 'cif_core.dic' version 2.4.5 last updated
on 2014-11-21.

Automatic conversion script
Id: cif_fix_values 6909 2019-04-08 15:41:33Z antanas 
;
_cod_original_sg_symbol_H-M C2/c
_cod_database_code 7234342

loop_
_symmetry_equiv_pos_as_xyz
'x, y, z'
'-x, y, -z+1/2'
'x+1/2, y+1/2, z'
'-x+1/2, y+1/2, -z+1/2'
'-x, -y, -z'
'x, -y, z-1/2'
'-x+1/2, -y+1/2, -z'
'x+1/2, -y+1/2, z-1/2'

loop_
_atom_site_label
_atom_site_type_symbol
_atom_site_fract_x
_atom_site_fract_y
_atom_site_fract_z
_atom_site_U_iso_or_equiv
_atom_site_adp_type
_atom_site_occupancy
_atom_site_symmetry_multiplicity
_atom_site_calc_flag
_atom_site_refinement_flags
_atom_site_disorder_assembly
_atom_site_disorder_group
Fe1 Fe 0.0000 0.22714(4) 0.7500 0.0149(3) Uani 1 2 d S . .
S1 S 0.04466(7) 0.37004(7) 0.65098(12) 0.0365(5) Uani 1 1 d . . .
N1 N 0.03543(19) 0.2801(2) 0.7179(3) 0.0299(13) Uani 1 1 d . . .
C1 C 0.0395(2) 0.3176(2) 0.6907(4) 0.0223(13) Uani 1 1 d . . .
Fe2 Fe 0.0000 0.23567(4) 0.2500 0.0148(3) Uani 1 2 d S . .
S2 S 0.11805(6) 0.16281(8) 0.19507(11) 0.0369(5) Uani 1 1 d . . .
N2 N -0.03869(16) 0.22460(19) 0.6384(3) 0.0208(11) Uani 1 1 d . . .
C2 C -0.0540(2) 0.2675(2) 0.6060(4) 0.0258(14) Uani 1 1 d . . .
H2 H -0.0497 0.2962 0.6365 0.031 Uiso 1 1 calc R . .
N3 N 0.03453(16) 0.17249(18) 0.7111(3) 0.0190(10) Uani 1 1 d . . .
C3 C -0.0755(2) 0.2716(2) 0.5306(4) 0.0290(15) Uani 1 1 d . . .
H3 H -0.0856 0.3025 0.5093 0.035 Uiso 1 1 calc R . .
N4 N -0.02720(16) 0.13964(18) 0.6316(3) 0.0179(10) Uani 1 1 d . . .
C4 C -0.0819(2) 0.2287(3) 0.4864(4) 0.0304(15) Uani 1 1 d . . .
H4 H -0.0970 0.2297 0.4344 0.037 Uiso 1 1 calc R . .
N5 N -0.09415(16) 0.11015(19) 0.6155(3) 0.0202(11) Uani 1 1 d . . .
C5 C -0.0660(2) 0.1851(2) 0.5201(4) 0.0256(14) Uani 1 1 d . . .
H5 H -0.0693 0.1557 0.4911 0.031 Uiso 1 1 calc R . .
N6 N -0.03563(16) 0.05526(18) 0.6444(3) 0.0180(10) Uani 1 1 d . . .
C6 C -0.04500(19) 0.1845(2) 0.5966(4) 0.0200(12) Uani 1 1 d . . .
N7 N -0.10445(17) 0.02442(19) 0.6354(3) 0.0211(11) Uani 1 1 d . . .
C7 C 0.01705(19) 0.1371(2) 0.6602(3) 0.0168(11) Uani 1 1 d . . .
N8 N -0.15986(17) 0.0784(2) 0.6058(3) 0.0231(11) Uani 1 1 d . . .
C8 C 0.0409(2) 0.1016(2) 0.6366(4) 0.0237(13) Uani 1 1 d . . .
H8 H 0.0278 0.0769 0.6019 0.028 Uiso 1 1 calc R . .
N9 N -0.04820(17) -0.02746(19) 0.6579(3) 0.0195(11) Uani 1 1 d . . .
C9 C 0.0839(2) 0.1027(2) 0.6641(4) 0.0247(14) Uani 1 1 d . . .
H9 H 0.1009 0.0785 0.6491 0.030 Uiso 1 1 calc R . .
N10 N 0.04524(18) 0.1840(2) 0.2387(3) 0.0247(12) Uani 1 1 d . . .
C10 C 0.1020(2) 0.1402(3) 0.7148(4) 0.0257(14) Uani 1 1 d . . .
H10 H 0.1315 0.1423 0.7342 0.031 Uiso 1 1 calc R . .
N11 N 0.02269(17) 0.23744(19) 0.3740(3) 0.0206(11) Uani 1 1 d . . .
C11 C 0.07627(19) 0.1737(2) 0.7356(3) 0.0198(12) Uani 1 1 d . . .
H11 H 0.0888 0.1992 0.7695 0.024 Uiso 1 1 calc R . .
N12 N -0.04297(16) 0.2936(2) 0.2693(3) 0.0216(11) Uani 1 1 d . . .
C12 C -0.05342(19) 0.0992(2) 0.6302(3) 0.0177(12) Uani 1 1 d . . .
N13 N 0.00884(17) 0.32185(19) 0.3749(3) 0.0208(11) Uani 1 1 d . . .
C13 C -0.11840(19) 0.0709(2) 0.6194(3) 0.0191(12) Uani 1 1 d . . .
N14 N 0.07355(17) 0.35343(19) 0.4314(3) 0.0220(11) Uani 1 1 d . . .
C14 C -0.0633(2) 0.0189(2) 0.6456(3) 0.0176(12) Uani 1 1 d . . .
N15 N 0.01717(17) 0.4066(2) 0.3714(3) 0.0218(11) Uani 1 1 d . . .
C15 C -0.1772(2) 0.1277(2) 0.5847(4) 0.0253(14) Uani 1 1 d . . .
H15A H -0.1582 0.1524 0.6155 0.030 Uiso 1 1 calc R . .
H15B H -0.2046 0.1304 0.5969 0.030 Uiso 1 1 calc R . .
N16 N 0.08526(17) 0.44057(19) 0.4286(3) 0.0216(11) Uani 1 1 d . . .
C16 C -0.1832(2) 0.1392(3) 0.5008(4) 0.0269(14) Uani 1 1 d . . .
H16A H -0.2038 0.1160 0.4698 0.032 Uiso 1 1 calc R . .
H16B H -0.1563 0.1346 0.4876 0.032 Uiso 1 1 calc R . .
N17 N 0.13919(17) 0.3864(2) 0.4824(3) 0.0254(12) Uani 1 1 d . . .
C17 C -0.1986(2) 0.1917(3) 0.4822(4) 0.0325(16) Uani 1 1 d . . .
H17A H -0.2258 0.1957 0.4948 0.039 Uiso 1 1 calc R . .
H17B H -0.1784 0.2146 0.5147 0.039 Uiso 1 1 calc R . .
N18 N 0.02788(17) 0.4901(2) 0.3773(3) 0.0224(11) Uani 1 1 d . . .
C18 C -0.2042(3) 0.2058(3) 0.3997(4) 0.0349(17) Uani 1 1 d . . .
H18A H -0.2278 0.1868 0.3677 0.042 Uiso 1 1 calc R . .
H18B H -0.1786 0.1966 0.3846 0.042 Uiso 1 1 calc R . .
C19 C -0.2128(4) 0.2612(4) 0.3841(6) 0.062(3) Uani 1 1 d . . .
H19A H -0.2403 0.2694 0.3925 0.074 Uiso 1 1 calc R . .
H19B H -0.1912 0.2803 0.4208 0.074 Uiso 1 1 calc R . .
C20 C -0.2127(5) 0.2760(5) 0.3056(9) 0.097(5) Uani 1 1 d . . .
H20A H -0.1846 0.2714 0.2987 0.145 Uiso 1 1 calc R . .
H20B H -0.2207 0.3106 0.2977 0.145 Uiso 1 1 calc R . .
H20C H -0.2327 0.2557 0.2689 0.145 Uiso 1 1 calc R . .
C21 C -0.1885(2) 0.0359(3) 0.5977(4) 0.0262(14) Uani 1 1 d . . .
H21A H -0.1790 0.0101 0.5679 0.031 Uiso 1 1 calc R . .
H21B H -0.2169 0.0464 0.5687 0.031 Uiso 1 1 calc R . .
C22 C -0.1912(2) 0.0143(3) 0.6722(4) 0.0262(14) Uani 1 1 d . . .
H22A H -0.2033 0.0389 0.7002 0.031 Uiso 1 1 calc R . .
H22B H -0.1627 0.0062 0.7032 0.031 Uiso 1 1 calc R . .
C23 C -0.2183(2) -0.0321(3) 0.6606(4) 0.0272(14) Uani 1 1 d . . .
H23A H -0.2062 -0.0566 0.6324 0.033 Uiso 1 1 calc R . .
H23B H -0.2467 -0.0238 0.6293 0.033 Uiso 1 1 calc R . .
C24 C -0.2216(2) -0.0547(3) 0.7354(4) 0.0309(15) Uani 1 1 d . . .
H24A H -0.2315 -0.0293 0.7653 0.037 Uiso 1 1 calc R . .
H24B H -0.1933 -0.0651 0.7649 0.037 Uiso 1 1 calc R . .
C25 C -0.2511(2) -0.0990(3) 0.7258(4) 0.0347(17) Uani 1 1 d . . .
H25A H -0.2522 -0.1106 0.7766 0.042 Uiso 1 1 calc R . .
H25B H -0.2797 -0.0883 0.6983 0.042 Uiso 1 1 calc R . .
C26 C -0.2384(2) -0.1410(3) 0.6835(5) 0.0367(17) Uani 1 1 d . . .
H26A H -0.2425 -0.1318 0.6301 0.055 Uiso 1 1 calc R . .
H26B H -0.2556 -0.1698 0.6867 0.055 Uiso 1 1 calc R . .
H26C H -0.2088 -0.1488 0.7060 0.055 Uiso 1 1 calc R . .
C27 C -0.0051(2) -0.0388(2) 0.6574(3) 0.0196(12) Uani 1 1 d . . .
H27A H 0.0041 -0.0689 0.6876 0.024 Uiso 1 1 calc R . .
H27B H 0.0134 -0.0115 0.6816 0.024 Uiso 1 1 calc R . .
C28 C -0.0008(2) -0.0465(2) 0.5772(3) 0.0225(13) Uani 1 1 d . . .
H28A H -0.0215 -0.0714 0.5517 0.027 Uiso 1 1 calc R . .
H28B H -0.0080 -0.0153 0.5487 0.027 Uiso 1 1 calc R . .
C29 C 0.0421(2) -0.0627(2) 0.5718(4) 0.0251(14) Uani 1 1 d . . .
H29A H 0.0400 -0.0723 0.5186 0.030 Uiso 1 1 calc R . .
H29B H 0.0504 -0.0923 0.6038 0.030 Uiso 1 1 calc R . .
C30 C 0.0767(2) -0.0244(3) 0.5959(4) 0.0259(14) Uani 1 1 d . . .
H30A H 0.0672 0.0068 0.5691 0.031 Uiso 1 1 calc R . .
H30B H 0.0820 -0.0183 0.6510 0.031 Uiso 1 1 calc R . .
C31 C 0.1173(2) -0.0405(3) 0.5787(4) 0.0313(15) Uani 1 1 d . . .
H31A H 0.1112 -0.0500 0.5246 0.038 Uiso 1 1 calc R . .
H31B H 0.1281 -0.0699 0.6096 0.038 Uiso 1 1 calc R . .
C32 C 0.1513(2) -0.0008(3) 0.5949(5) 0.0346(17) Uani 1 1 d . . .
H32A H 0.1403 0.0292 0.5669 0.052 Uiso 1 1 calc R . .
H32B H 0.1756 -0.0124 0.5787 0.052 Uiso 1 1 calc R . .
H32C H 0.1598 0.0063 0.6494 0.052 Uiso 1 1 calc R . .
C33 C -0.0767(2) -0.0675(2) 0.6630(3) 0.0207(13) Uani 1 1 d . . .
H33A H -0.0951 -0.0564 0.6945 0.025 Uiso 1 1 calc R . .
H33B H -0.0599 -0.0954 0.6896 0.025 Uiso 1 1 calc R . .
C34 C -0.1043(2) -0.0861(2) 0.5872(4) 0.0272(14) Uani 1 1 d . . .
H34A H -0.1223 -0.0590 0.5609 0.033 Uiso 1 1 calc R . .
H34B H -0.0863 -0.0968 0.5546 0.033 Uiso 1 1 calc R . .
C35 C -0.1315(2) -0.1285(3) 0.5984(5) 0.0351(17) Uani 1 1 d . . .
H35A H -0.1501 -0.1171 0.6295 0.042 Uiso 1 1 calc R . .
H35B H -0.1133 -0.1547 0.6271 0.042 Uiso 1 1 calc R . .
C36 C -0.1583(3) -0.1501(3) 0.5249(6) 0.060(3) Uani 1 1 d . . .
H36A H -0.1737 -0.1227 0.4941 0.071 Uiso 1 1 calc R . .
H36B H -0.1393 -0.1640 0.4967 0.071 Uiso 1 1 calc R . .
C37 C -0.1893(4) -0.1883(5) 0.5296(10) 0.089(5) Uani 1 1 d . . .
H37A H -0.2142 -0.1720 0.5387 0.106 Uiso 1 1 calc R . .
H37B H -0.1983 -0.2049 0.4797 0.106 Uiso 1 1 calc R . .
C38 C -0.1761(5) -0.2232(6) 0.5837(9) 0.090(4) Uani 1 1 d . . .
H38A H -0.1519 -0.2405 0.5747 0.135 Uiso 1 1 calc R . .
H38B H -0.1988 -0.2467 0.5817 0.135 Uiso 1 1 calc R . .
H38C H -0.1681 -0.2076 0.6338 0.135 Uiso 1 1 calc R . .
C39 C 0.0754(2) 0.1750(2) 0.2199(4) 0.0220(13) Uani 1 1 d . . .
C40 C 0.0329(2) 0.1944(2) 0.4103(4) 0.0239(13) Uani 1 1 d . . .
H40 H 0.0328 0.1656 0.3810 0.029 Uiso 1 1 calc R . .
C41 C 0.0435(2) 0.1902(3) 0.4884(4) 0.0275(14) Uani 1 1 d . . .
H41 H 0.0512 0.1595 0.5125 0.033 Uiso 1 1 calc R . .
C42 C 0.0425(2) 0.2321(3) 0.5304(4) 0.0266(14) Uani 1 1 d . . .
H42 H 0.0499 0.2303 0.5842 0.032 Uiso 1 1 calc R . .
C43 C 0.0311(2) 0.2763(2) 0.4946(4) 0.0245(13) Uani 1 1 d . . .
H43 H 0.0296 0.3052 0.5228 0.029 Uiso 1 1 calc R . .
C44 C 0.02168(19) 0.2773(2) 0.4154(4) 0.0214(13) Uani 1 1 d . . .
C45 C -0.03339(19) 0.3243(2) 0.3287(4) 0.0223(13) Uani 1 1 d . . .
C46 C -0.0625(2) 0.3551(3) 0.3472(5) 0.0315(16) Uani 1 1 d . . .
H46 H -0.0549 0.3762 0.3900 0.038 Uiso 1 1 calc R . .
C47 C -0.1032(2) 0.3541(3) 0.3006(5) 0.0369(18) Uani 1 1 d . . .
H47 H -0.1239 0.3752 0.3108 0.044 Uiso 1 1 calc R . .
C48 C -0.1136(2) 0.3225(3) 0.2398(4) 0.0312(16) Uani 1 1 d . . .
H48 H -0.1413 0.3213 0.2079 0.037 Uiso 1 1 calc R . .
C49 C -0.0826(2) 0.2926(2) 0.2263(4) 0.0249(14) Uani 1 1 d . . .
H49 H -0.0897 0.2703 0.1848 0.030 Uiso 1 1 calc R . .
C50 C 0.03490(19) 0.3639(2) 0.3940(3) 0.0189(12) Uani 1 1 d . . .
C51 C 0.0981(2) 0.3945(2) 0.4463(4) 0.0210(12) Uani 1 1 d . . .
C52 C 0.0440(2) 0.4444(2) 0.3928(4) 0.0220(13) Uani 1 1 d . . .
C53 C 0.1694(2) 0.4266(3) 0.5004(4) 0.0267(14) Uani 1 1 d . B .
H53A H 0.1806 0.4290 0.5562 0.032 Uiso 1 1 calc R . .
H53B H 0.1550 0.4579 0.4822 0.032 Uiso 1 1 calc R . .
C54 C 0.2056(2) 0.4193(3) 0.4640(4) 0.0289(15) Uani 1 1 d . . .
H54A H 0.2261 0.4462 0.4801 0.035 Uiso 1 1 calc R A 1
H54B H 0.2199 0.3880 0.4822 0.035 Uiso 1 1 calc R A 1
C55 C 0.1905(3) 0.4184(3) 0.3776(5) 0.034(11) Uiso 0.220(16) 1 d PD B 1
H55A H 0.1723 0.4470 0.3587 0.040 Uiso 0.220(16) 1 calc PR B 1
H55B H 0.1746 0.3880 0.3599 0.040 Uiso 0.220(16) 1 calc PR B 1
C58 C 0.2894(3) 0.3793(5) 0.3140(7) 0.069(4) Uani 0.220(16) 1 d PD B 1
H58A H 0.2993 0.3491 0.2953 0.103 Uiso 0.220(16) 1 calc PR B 1
H58B H 0.3110 0.3916 0.3578 0.103 Uiso 0.220(16) 1 calc PR B 1
H58C H 0.2836 0.4041 0.2737 0.103 Uiso 0.220(16) 1 calc PR B 1
C59 C 0.1524(2) 0.3373(2) 0.5134(4) 0.0255(14) Uani 1 1 d . . .
H59A H 0.1827 0.3332 0.5181 0.031 Uiso 1 1 calc R . .
H59B H 0.1373 0.3121 0.4773 0.031 Uiso 1 1 calc R . .
C60 C 0.1443(2) 0.3288(2) 0.5898(4) 0.0272(14) Uani 1 1 d . . .
H60A H 0.1140 0.3330 0.5854 0.033 Uiso 1 1 calc R . .
H60B H 0.1597 0.3536 0.6262 0.033 Uiso 1 1 calc R . .
C61 C 0.1580(2) 0.2772(3) 0.6201(4) 0.0300(15) Uani 1 1 d . . .
H61A H 0.1440 0.2528 0.5815 0.036 Uiso 1 1 calc R . .
H61B H 0.1886 0.2740 0.6268 0.036 Uiso 1 1 calc R . .
C62 C 0.1484(2) 0.2645(3) 0.6953(4) 0.0309(15) Uani 1 1 d . . .
H62A H 0.1177 0.2659 0.6879 0.037 Uiso 1 1 calc R . .
H62B H 0.1575 0.2303 0.7090 0.037 Uiso 1 1 calc R . .
C63 C 0.1691(3) 0.2978(3) 0.7610(5) 0.0385(18) Uani 1 1 d . . .
H63A H 0.1996 0.2992 0.7655 0.046 Uiso 1 1 calc R . .
H63B H 0.1578 0.3314 0.7503 0.046 Uiso 1 1 calc R . .
C64 C 0.1623(3) 0.2804(3) 0.8352(5) 0.047(2) Uani 1 1 d . . .
H64A H 0.1322 0.2788 0.8310 0.070 Uiso 1 1 calc R . .
H64B H 0.1756 0.3033 0.8757 0.070 Uiso 1 1 calc R . .
H64C H 0.1746 0.2477 0.8472 0.070 Uiso 1 1 calc R . .
C65 C 0.0526(2) 0.5337(2) 0.4042(4) 0.0252(14) Uani 1 1 d . . .
H65A H 0.0777 0.5241 0.4444 0.030 Uiso 1 1 calc R . .
H65B H 0.0359 0.5562 0.4272 0.030 Uiso 1 1 calc R . .
C66 C 0.0662(2) 0.5610(3) 0.3425(4) 0.0298(15) Uani 1 1 d . . .
H66A H 0.0412 0.5732 0.3043 0.036 Uiso 1 1 calc R . .
H66B H 0.0811 0.5380 0.3167 0.036 Uiso 1 1 calc R . .
C67 C 0.0949(2) 0.6043(3) 0.3734(4) 0.0313(16) Uani 1 1 d . . .
H67A H 0.0955 0.6264 0.3306 0.038 Uiso 1 1 calc R . .
H67B H 0.0826 0.6230 0.4088 0.038 Uiso 1 1 calc R . .
C68 C 0.1396(2) 0.5904(3) 0.4145(5) 0.0361(17) Uani 1 1 d . . .
H68A H 0.1542 0.6201 0.4395 0.043 Uiso 1 1 calc R . .
H68B H 0.1389 0.5664 0.4548 0.043 Uiso 1 1 calc R . .
C69 C 0.1651(3) 0.5686(3) 0.3644(5) 0.047(2) Uani 1 1 d . . .
H69A H 0.1525 0.5367 0.3442 0.056 Uiso 1 1 calc R . .
H69B H 0.1634 0.5907 0.3208 0.056 Uiso 1 1 calc R . .
C70 C 0.2107(3) 0.5605(4) 0.4055(6) 0.059(3) Uani 1 1 d . . .
H70A H 0.2218 0.5901 0.4345 0.088 Uiso 1 1 calc R . .
H70B H 0.2267 0.5538 0.3685 0.088 Uiso 1 1 calc R . .
H70C H 0.2131 0.5326 0.4402 0.088 Uiso 1 1 calc R . .
C71 C -0.0162(2) 0.4967(2) 0.3379(4) 0.0268(14) Uani 1 1 d . . .
H71A H -0.0241 0.4715 0.2975 0.032 Uiso 1 1 calc R . .
H71B H -0.0197 0.5293 0.3131 0.032 Uiso 1 1 calc R . .
C72 C -0.0456(2) 0.4930(3) 0.3879(4) 0.0264(14) Uani 1 1 d . . .
H72A H -0.0404 0.5208 0.4241 0.032 Uiso 1 1 calc R . .
H72B H -0.0400 0.4622 0.4176 0.032 Uiso 1 1 calc R . .
C73 C -0.0913(2) 0.4938(3) 0.3421(4) 0.0277(14) Uani 1 1 d . . .
H73A H -0.0988 0.5278 0.3246 0.033 Uiso 1 1 calc R . .
H73B H -0.0942 0.4730 0.2965 0.033 Uiso 1 1 calc R . .
C74 C -0.1219(2) 0.4762(3) 0.3843(4) 0.0293(15) Uani 1 1 d . . .
H74A H -0.1214 0.4993 0.4264 0.035 Uiso 1 1 calc R . .
H74B H -0.1125 0.4438 0.4070 0.035 Uiso 1 1 calc R . .
C75 C -0.1668(2) 0.4715(3) 0.3359(4) 0.0348(17) Uani 1 1 d . . .
H75A H -0.1786 0.5048 0.3233 0.042 Uiso 1 1 calc R . .
H75B H -0.1667 0.4549 0.2877 0.042 Uiso 1 1 calc R . .
C76 C -0.1948(2) 0.4432(3) 0.3739(5) 0.0417(19) Uani 1 1 d . . .
H76A H -0.1840 0.4097 0.3846 0.062 Uiso 1 1 calc R . .
H76B H -0.2232 0.4420 0.3402 0.062 Uiso 1 1 calc R . .
H76C H -0.1953 0.4595 0.4215 0.062 Uiso 1 1 calc R . .
C56' C 0.2182(3) 0.3881(4) 0.3389(6) 0.034(3) Uani 0.780(16) 1 d PD B 2
H56A H 0.2224 0.3548 0.3615 0.040 Uiso 0.780(16) 1 calc PR B 2
H56B H 0.2041 0.3847 0.2842 0.040 Uiso 0.780(16) 1 calc PR B 2
C57' C 0.2609(3) 0.4133(4) 0.3489(6) 0.036(3) Uani 0.780(16) 1 d PD B 2
H57C H 0.2742 0.4188 0.4035 0.043 Uiso 0.780(16) 1 calc PR B 2
H57D H 0.2570 0.4455 0.3229 0.043 Uiso 0.780(16) 1 calc PR B 2
C58' C 0.2894(3) 0.3793(5) 0.3140(7) 0.069(4) Uani 0.78 1 d PD B 2
H58D H 0.3161 0.3958 0.3172 0.103 Uiso 0.780(16) 1 calc PR B 2
H58E H 0.2753 0.3725 0.2607 0.103 Uiso 0.780(16) 1 calc PR B 2
H58F H 0.2946 0.3483 0.3423 0.103 Uiso 0.780(16) 1 calc PR B 2
C56 C 0.2314(7) 0.4206(11) 0.3484(18) 0.033(9) Uani 0.220(16) 1 d PD B 1
H56C H 0.2251 0.4381 0.2992 0.040 Uiso 0.220(16) 1 calc PR B 1
H56D H 0.2533 0.4394 0.3852 0.040 Uiso 0.220(16) 1 calc PR B 1
C57 C 0.2484(11) 0.3683(11) 0.338(3) 0.065(17) Uani 0.220(16) 1 d PD B 1
H57A H 0.2281 0.3495 0.2986 0.077 Uiso 0.220(16) 1 calc PR B 1
H57B H 0.2545 0.3495 0.3865 0.077 Uiso 0.220(16) 1 calc PR B 1
C55' C 0.1905(3) 0.4184(3) 0.3776(5) 0.041(3) Uiso 0.780(16) 1 d PD B 2
H55C H 0.1892 0.4526 0.3586 0.050 Uiso 0.780(16) 1 calc PR B 2
H55D H 0.1617 0.4049 0.3626 0.050 Uiso 0.780(16) 1 calc PR B 2

loop_
_atom_site_aniso_label
_atom_site_aniso_U_11
_atom_site_aniso_U_22
_atom_site_aniso_U_33
_atom_site_aniso_U_23
_atom_site_aniso_U_13
_atom_site_aniso_U_12
Fe1 0.0176(6) 0.0122(6) 0.0146(6) 0.000 0.0040(4) 0.000
S1 0.0594(12) 0.0212(9) 0.0367(10) -0.0063(7) 0.0265(9) -0.0081(8)
N1 0.035(3) 0.027(3) 0.026(3) -0.005(3) 0.006(2) 0.006(2)
C1 0.024(3) 0.020(3) 0.023(3) -0.003(3) 0.007(2) -0.004(2)
Fe2 0.0178(6) 0.0113(5) 0.0149(6) 0.000 0.0034(4) 0.000
S2 0.0309(9) 0.0486(12) 0.0333(10) -0.0012(9) 0.0121(8) 0.0061(8)
N2 0.022(3) 0.015(2) 0.027(3) -0.001(2) 0.010(2) 0.000(2)
C2 0.031(3) 0.014(3) 0.034(4) 0.002(3) 0.011(3) 0.001(2)
N3 0.022(3) 0.013(2) 0.021(3) 0.003(2) 0.005(2) 0.0011(19)
C3 0.037(4) 0.016(3) 0.032(4) 0.002(3) 0.006(3) 0.001(3)
N4 0.020(2) 0.008(2) 0.025(3) -0.002(2) 0.005(2) -0.0008(18)
C4 0.035(4) 0.020(3) 0.032(4) 0.004(3) 0.001(3) 0.002(3)
N5 0.022(3) 0.016(2) 0.022(3) -0.001(2) 0.004(2) -0.003(2)
C5 0.029(3) 0.019(3) 0.027(3) -0.005(3) 0.004(3) -0.001(3)
N6 0.026(3) 0.014(2) 0.015(2) 0.0004(19) 0.007(2) 0.002(2)
C6 0.021(3) 0.017(3) 0.023(3) 0.000(2) 0.006(2) 0.002(2)
N7 0.028(3) 0.017(3) 0.018(3) -0.003(2) 0.005(2) -0.001(2)
C7 0.024(3) 0.010(3) 0.016(3) 0.001(2) 0.005(2) -0.001(2)
N8 0.023(3) 0.016(3) 0.029(3) 0.000(2) 0.005(2) -0.002(2)
C8 0.028(3) 0.017(3) 0.028(3) -0.001(3) 0.010(3) 0.002(2)
N9 0.030(3) 0.013(2) 0.015(2) 0.001(2) 0.005(2) 0.000(2)
C9 0.028(3) 0.020(3) 0.030(3) 0.001(3) 0.014(3) 0.002(3)
N10 0.032(3) 0.024(3) 0.017(3) 0.003(2) 0.005(2) 0.007(2)
C10 0.023(3) 0.033(4) 0.021(3) 0.003(3) 0.006(3) 0.001(3)
N11 0.029(3) 0.013(2) 0.021(3) -0.004(2) 0.011(2) 0.000(2)
C11 0.023(3) 0.018(3) 0.017(3) 0.005(2) 0.004(2) -0.001(2)
N12 0.018(3) 0.022(3) 0.023(3) 0.005(2) 0.004(2) 0.001(2)
C12 0.026(3) 0.013(3) 0.015(3) -0.002(2) 0.006(2) -0.003(2)
N13 0.024(3) 0.014(2) 0.022(3) -0.003(2) 0.001(2) -0.002(2)
C13 0.025(3) 0.016(3) 0.016(3) -0.003(2) 0.005(2) -0.002(2)
N14 0.024(3) 0.014(2) 0.028(3) -0.003(2) 0.006(2) -0.002(2)
C14 0.030(3) 0.012(3) 0.010(3) -0.001(2) 0.003(2) 0.000(2)
N15 0.023(3) 0.020(3) 0.022(3) 0.001(2) 0.005(2) 0.000(2)
C15 0.026(3) 0.023(3) 0.028(3) 0.000(3) 0.008(3) 0.004(3)
N16 0.023(3) 0.017(3) 0.024(3) 0.003(2) 0.004(2) -0.002(2)
C16 0.026(3) 0.024(3) 0.029(4) 0.000(3) 0.005(3) 0.004(3)
N17 0.020(3) 0.024(3) 0.030(3) 0.001(2) 0.004(2) -0.002(2)
C17 0.039(4) 0.029(4) 0.031(4) 0.001(3) 0.012(3) 0.010(3)
N18 0.025(3) 0.017(3) 0.023(3) -0.005(2) 0.004(2) -0.004(2)
C18 0.040(4) 0.031(4) 0.034(4) 0.008(3) 0.011(3) 0.009(3)
C19 0.088(8) 0.040(5) 0.064(7) 0.024(5) 0.030(6) 0.027(5)
C20 0.128(13) 0.077(9) 0.094(11) 0.050(8) 0.045(9) 0.028(9)
C21 0.022(3) 0.026(3) 0.029(4) -0.003(3) 0.004(3) -0.005(3)
C22 0.021(3) 0.029(3) 0.028(3) -0.001(3) 0.005(3) -0.004(3)
C23 0.027(3) 0.025(3) 0.030(4) -0.001(3) 0.008(3) -0.006(3)
C24 0.036(4) 0.031(4) 0.025(3) 0.003(3) 0.008(3) -0.006(3)
C25 0.037(4) 0.036(4) 0.033(4) 0.004(3) 0.011(3) -0.009(3)
C26 0.036(4) 0.032(4) 0.041(4) 0.001(3) 0.009(3) -0.009(3)
C27 0.029(3) 0.014(3) 0.014(3) 0.001(2) 0.002(2) 0.001(2)
C28 0.031(3) 0.023(3) 0.013(3) 0.000(2) 0.004(2) 0.001(3)
C29 0.035(4) 0.021(3) 0.020(3) -0.006(3) 0.007(3) 0.003(3)
C30 0.031(3) 0.024(3) 0.022(3) -0.001(3) 0.006(3) 0.006(3)
C31 0.037(4) 0.030(4) 0.028(4) 0.000(3) 0.010(3) 0.008(3)
C32 0.030(4) 0.038(4) 0.036(4) 0.005(3) 0.010(3) 0.004(3)
C33 0.033(3) 0.012(3) 0.015(3) 0.004(2) 0.003(2) -0.001(2)
C34 0.039(4) 0.017(3) 0.020(3) -0.003(3) -0.002(3) -0.002(3)
C35 0.036(4) 0.029(4) 0.040(4) -0.013(3) 0.009(3) -0.007(3)
C36 0.046(5) 0.029(4) 0.078(7) -0.015(5) -0.028(5) 0.005(4)
C37 0.079(9) 0.078(9) 0.129(13) -0.067(9) 0.063(9) -0.040(7)
C38 0.096(11) 0.090(11) 0.081(10) -0.035(9) 0.020(8) -0.026(8)
C39 0.028(3) 0.013(3) 0.024(3) 0.005(2) 0.004(3) 0.004(2)
C40 0.029(3) 0.021(3) 0.023(3) 0.001(3) 0.008(3) 0.004(3)
C41 0.031(4) 0.027(3) 0.026(3) 0.008(3) 0.010(3) 0.000(3)
C42 0.032(4) 0.026(3) 0.021(3) 0.003(3) 0.005(3) -0.004(3)
C43 0.031(3) 0.020(3) 0.023(3) -0.001(3) 0.008(3) -0.006(3)
C44 0.022(3) 0.020(3) 0.023(3) -0.002(3) 0.007(2) -0.003(2)
C45 0.020(3) 0.017(3) 0.029(3) -0.003(3) 0.005(3) 0.003(2)
C46 0.030(4) 0.022(3) 0.042(4) -0.009(3) 0.009(3) 0.003(3)
C47 0.021(3) 0.029(4) 0.060(5) -0.009(4) 0.010(3) 0.005(3)
C48 0.023(3) 0.029(4) 0.040(4) 0.000(3) 0.004(3) 0.001(3)
C49 0.023(3) 0.024(3) 0.027(3) 0.001(3) 0.005(3) 0.000(3)
C50 0.026(3) 0.014(3) 0.018(3) -0.007(2) 0.008(2) 0.001(2)
C51 0.024(3) 0.016(3) 0.023(3) 0.000(2) 0.007(2) -0.001(2)
C52 0.026(3) 0.023(3) 0.017(3) -0.002(2) 0.005(2) -0.001(2)
C53 0.025(3) 0.029(4) 0.025(3) -0.004(3) 0.006(3) -0.003(3)
C54 0.026(3) 0.034(4) 0.026(3) 0.000(3) 0.006(3) 0.000(3)
C58 0.045(6) 0.100(10) 0.071(7) 0.004(7) 0.030(5) 0.010(6)
C59 0.026(3) 0.020(3) 0.028(3) -0.005(3) 0.004(3) 0.005(3)
C60 0.023(3) 0.022(3) 0.035(4) 0.000(3) 0.005(3) 0.001(3)
C61 0.034(4) 0.021(3) 0.037(4) -0.003(3) 0.012(3) -0.004(3)
C62 0.036(4) 0.024(3) 0.033(4) 0.002(3) 0.010(3) -0.001(3)
C63 0.049(5) 0.032(4) 0.034(4) 0.000(3) 0.011(3) -0.004(3)
C64 0.066(6) 0.039(5) 0.038(5) 0.009(4) 0.019(4) -0.001(4)
C65 0.032(3) 0.018(3) 0.022(3) 0.002(3) 0.002(3) -0.002(3)
C66 0.039(4) 0.024(3) 0.024(3) 0.001(3) 0.005(3) -0.008(3)
C67 0.039(4) 0.018(3) 0.035(4) 0.002(3) 0.007(3) -0.008(3)
C68 0.040(4) 0.029(4) 0.035(4) 0.002(3) 0.004(3) -0.010(3)
C69 0.048(5) 0.042(5) 0.048(5) 0.012(4) 0.007(4) 0.002(4)
C70 0.043(5) 0.068(7) 0.067(7) 0.018(5) 0.016(5) -0.004(5)
C71 0.034(4) 0.018(3) 0.024(3) 0.003(3) -0.001(3) 0.000(3)
C72 0.030(4) 0.022(3) 0.024(3) -0.001(3) 0.003(3) 0.002(3)
C73 0.029(4) 0.023(3) 0.030(4) 0.001(3) 0.007(3) 0.004(3)
C74 0.028(3) 0.032(4) 0.025(3) -0.002(3) 0.002(3) 0.004(3)
C75 0.029(4) 0.042(4) 0.032(4) -0.003(3) 0.004(3) 0.007(3)
C76 0.028(4) 0.055(5) 0.040(5) 0.000(4) 0.008(3) 0.001(4)
C56' 0.043(6) 0.026(5) 0.032(5) -0.001(4) 0.010(4) -0.002(4)
C57' 0.044(7) 0.032(5) 0.036(5) 0.003(4) 0.015(5) -0.002(4)
C58' 0.045(6) 0.100(10) 0.071(7) 0.004(7) 0.030(5) 0.010(6)
C56 0.027(19) 0.05(2) 0.025(16) 0.018(16) 0.007(13) -0.007(16)
C57 0.04(2) 0.04(2) 0.13(5) 0.03(3) 0.05(3) 0.010(18)

loop_
_atom_type_symbol
_atom_type_description
_atom_type_scat_dispersion_real
_atom_type_scat_dispersion_imag
_atom_type_scat_source
C C 0.0033 0.0016 'International Tables Vol C Tables 4.2.6.8 and 6.1.1.4'
H H 0.0000 0.0000 'International Tables Vol C Tables 4.2.6.8 and 6.1.1.4'
N N 0.0061 0.0033 'International Tables Vol C Tables 4.2.6.8 and 6.1.1.4'
S S 0.1246 0.1234 'International Tables Vol C Tables 4.2.6.8 and 6.1.1.4'
Fe Fe 0.3463 0.8444 'International Tables Vol C Tables 4.2.6.8 and 6.1.1.4'

loop_
_geom_angle_atom_site_label_1
_geom_angle_atom_site_label_2
_geom_angle_atom_site_label_3
_geom_angle
_geom_angle_site_symmetry_1
_geom_angle_site_symmetry_3
N1 Fe1 N1 90.0(3) . 2_556
N1 Fe1 N2 93.0(2) . 2_556
N1 Fe1 N2 89.7(2) 2_556 2_556
N1 Fe1 N2 89.7(2) . .
N1 Fe1 N2 93.0(2) 2_556 .
N2 Fe1 N2 176.2(3) 2_556 .
N1 Fe1 N3 89.9(2) . .
N1 Fe1 N3 177.0(2) 2_556 .
N2 Fe1 N3 93.3(2) 2_556 .
N2 Fe1 N3 84.0(2) . .
N1 Fe1 N3 177.0(2) . 2_556
N1 Fe1 N3 89.9(2) 2_556 2_556
N2 Fe1 N3 84.0(2) 2_556 2_556
N2 Fe1 N3 93.3(2) . 2_556
N3 Fe1 N3 90.3(3) . 2_556
C1 N1 Fe1 152.5(6) . .
N1 C1 S1 179.0(7) . .
N10 Fe2 N10 96.0(3) 2 .
N10 Fe2 N11 88.4(2) 2 .
N10 Fe2 N11 93.3(2) . .
N10 Fe2 N11 93.3(2) 2 2
N10 Fe2 N11 88.4(2) . 2
N11 Fe2 N11 177.5(3) . 2
N10 Fe2 N12 174.8(2) 2 2
N10 Fe2 N12 87.5(2) . 2
N11 Fe2 N12 95.1(2) . 2
N11 Fe2 N12 83.1(2) 2 2
N10 Fe2 N12 87.5(2) 2 .
N10 Fe2 N12 174.8(2) . .
N11 Fe2 N12 83.1(2) . .
N11 Fe2 N12 95.1(2) 2 .
N12 Fe2 N12 89.1(3) 2 .
C6 N2 C2 118.7(6) . .
C6 N2 Fe1 123.5(4) . .
C2 N2 Fe1 117.4(4) . .
N2 C2 C3 123.1(6) . .
C11 N3 C7 117.6(5) . .
C11 N3 Fe1 118.3(4) . .
C7 N3 Fe1 124.1(4) . .
C2 C3 C4 117.8(6) . .
C12 N4 C7 122.9(5) . .
C12 N4 C6 119.0(5) . .
C7 N4 C6 118.0(5) . .
C5 C4 C3 118.6(7) . .
C12 N5 C13 113.2(5) . .
C4 C5 C6 119.5(6) . .
C12 N6 C14 113.3(5) . .
N2 C6 C5 122.3(6) . .
N2 C6 N4 117.7(6) . .
C5 C6 N4 119.9(6) . .
C14 N7 C13 114.4(5) . .
N3 C7 C8 122.1(6) . .
N3 C7 N4 115.4(5) . .
C8 C7 N4 122.4(5) . .
C13 N8 C15 119.8(5) . .
C13 N8 C21 119.8(5) . .
C15 N8 C21 119.5(5) . .
C9 C8 C7 119.4(6) . .
C14 N9 C33 119.4(5) . .
C14 N9 C27 120.9(5) . .
C33 N9 C27 119.4(5) . .
C8 C9 C10 118.3(6) . .
C39 N10 Fe2 149.0(5) . .
C11 C10 C9 118.7(6) . .
C44 N11 C40 118.1(6) . .
C44 N11 Fe2 123.6(4) . .
C40 N11 Fe2 117.7(4) . .
N3 C11 C10 123.7(6) . .
C49 N12 C45 118.2(6) . .
C49 N12 Fe2 117.6(5) . .
C45 N12 Fe2 123.3(4) . .
N6 C12 N5 127.8(6) . .
N6 C12 N4 117.7(5) . .
N5 C12 N4 114.5(5) . .
C50 N13 C44 118.6(5) . .
C50 N13 C45 122.9(5) . .
C44 N13 C45 117.1(5) . .
N8 C13 N5 117.5(6) . .
N8 C13 N7 117.1(5) . .
N5 C13 N7 125.3(6) . .
C50 N14 C51 111.9(5) . .
N7 C14 N6 125.9(6) . .
N7 C14 N9 116.5(5) . .
N6 C14 N9 117.6(6) . .
C50 N15 C52 112.2(5) . .
N8 C15 C16 112.8(5) . .
C51 N16 C52 113.9(5) . .
C15 C16 C17 111.3(6) . .
C51 N17 C53 121.6(6) . .
C51 N17 C59 119.3(5) . .
C53 N17 C59 118.6(5) . .
C18 C17 C16 113.9(6) . .
C52 N18 C65 121.7(5) . .
C52 N18 C71 120.3(5) . .
C65 N18 C71 117.8(5) . .
C17 C18 C19 113.5(7) . .
C20 C19 C18 113.3(10) . .
N8 C21 C22 113.9(6) . .
C21 C22 C23 111.7(6) . .
C22 C23 C24 112.8(6) . .
C23 C24 C25 114.1(6) . .
C26 C25 C24 113.7(6) . .
N9 C27 C28 112.0(5) . .
C29 C28 C27 115.5(5) . .
C28 C29 C30 115.3(5) . .
C31 C30 C29 112.4(6) . .
C30 C31 C32 113.7(6) . .
N9 C33 C34 115.5(5) . .
C35 C34 C33 111.5(6) . .
C34 C35 C36 114.0(8) . .
C37 C36 C35 118.3(11) . .
C38 C37 C36 116.2(14) . .
N10 C39 S2 178.9(7) . .
N11 C40 C41 123.0(6) . .
C42 C41 C40 118.0(6) . .
C43 C42 C41 120.2(6) . .
C42 C43 C44 117.9(6) . .
N11 C44 C43 122.7(6) . .
N11 C44 N13 116.6(6) . .
C43 C44 N13 120.7(6) . .
N12 C45 C46 123.0(6) . .
N12 C45 N13 115.8(5) . .
C46 C45 N13 121.2(6) . .
C45 C46 C47 117.6(7) . .
C48 C47 C46 120.1(7) . .
C47 C48 C49 118.3(7) . .
N12 C49 C48 122.8(7) . .
N14 C50 N15 130.2(6) . .
N14 C50 N13 113.5(5) . .
N15 C50 N13 116.3(5) . .
N16 C51 N17 118.7(6) . .
N16 C51 N14 125.8(6) . .
N17 C51 N14 115.5(6) . .
N15 C52 N16 125.8(6) . .
N15 C52 N18 116.5(6) . .
N16 C52 N18 117.7(6) . .
N17 C53 C54 111.8(6) . .
C55 C54 C53 111.9(6) . .
C54 C55 C56 105.8(13) . .
N17 C59 C60 112.7(5) . .
C59 C60 C61 111.4(6) . .
C62 C61 C60 114.8(6) . .
C63 C62 C61 114.7(6) . .
C64 C63 C62 112.2(7) . .
N18 C65 C66 113.7(6) . .
C65 C66 C67 112.5(6) . .
C68 C67 C66 114.8(6) . .
C69 C68 C67 115.0(7) . .
C70 C69 C68 113.4(8) . .
N18 C71 C72 114.6(6) . .
C71 C72 C73 112.0(6) . .
C74 C73 C72 114.8(6) . .
C73 C74 C75 114.6(6) . .
C76 C75 C74 113.6(7) . .
C57 C56 C55 111.8(18) . .
C56 C57 C58 103.0(16) . .

loop_
_geom_bond_atom_site_label_1
_geom_bond_atom_site_label_2
_geom_bond_distance
_geom_bond_site_symmetry_2
Fe1 N1 2.041(7) .
Fe1 N1 2.041(7) 2_556
Fe1 N2 2.104(6) 2_556
Fe1 N2 2.104(6) .
Fe1 N3 2.110(5) .
Fe1 N3 2.110(5) 2_556
S1 C1 1.630(7) .
N1 C1 1.159(9) .
Fe2 N10 2.105(6) 2
Fe2 N10 2.105(6) .
Fe2 N11 2.190(5) .
Fe2 N11 2.190(5) 2
Fe2 N12 2.213(5) 2
Fe2 N12 2.213(5) .
S2 C39 1.627(7) .
N2 C6 1.317(8) .
N2 C2 1.345(8) .
C2 C3 1.378(10) .
N3 C11 1.336(8) .
N3 C7 1.358(8) .
C3 C4 1.406(10) .
N4 C12 1.399(7) .
N4 C7 1.421(8) .
N4 C6 1.432(8) .
C4 C5 1.375(9) .
N5 C12 1.337(8) .
N5 C13 1.350(8) .
C5 C6 1.387(9) .
N6 C12 1.328(8) .
N6 C14 1.352(8) .
N7 C14 1.335(8) .
N7 C13 1.352(8) .
C7 C8 1.387(9) .
N8 C13 1.344(8) .
N8 C15 1.472(8) .
N8 C21 1.477(8) .
C8 C9 1.379(9) .
N9 C14 1.355(8) .
N9 C33 1.462(8) .
N9 C27 1.462(8) .
C9 C10 1.402(10) .
N10 C39 1.163(9) .
C10 C11 1.370(9) .
N11 C44 1.330(8) .
N11 C40 1.345(8) .
N12 C49 1.339(8) .
N12 C45 1.340(9) .
N13 C50 1.420(8) .
N13 C44 1.426(8) .
N13 C45 1.431(8) .
N14 C50 1.313(8) .
N14 C51 1.367(8) .
N15 C50 1.320(8) .
N15 C52 1.349(8) .
C15 C16 1.525(10) .
N16 C51 1.337(8) .
N16 C52 1.353(8) .
C16 C17 1.527(9) .
N17 C51 1.364(8) .
N17 C53 1.460(8) .
N17 C59 1.474(8) .
C17 C18 1.518(10) .
N18 C52 1.353(8) .
N18 C65 1.453(8) .
N18 C71 1.457(9) .
C18 C19 1.547(11) .
C19 C20 1.489(16) .
C21 C22 1.507(10) .
C22 C23 1.530(9) .
C23 C24 1.530(9) .
C24 C25 1.532(10) .
C25 C26 1.501(11) .
C27 C28 1.524(8) .
C28 C29 1.514(9) .
C29 C30 1.525(9) .
C30 C31 1.522(9) .
C31 C32 1.532(11) .
C33 C34 1.530(8) .
C34 C35 1.510(10) .
C35 C36 1.518(11) .
C36 C37 1.479(15) .
C37 C38 1.36(2) .
C40 C41 1.381(9) .
C41 C42 1.377(10) .
C42 C43 1.374(9) .
C43 C44 1.397(9) .
C45 C46 1.384(9) .
C46 C47 1.393(10) .
C47 C48 1.374(11) .
C48 C49 1.382(10) .
C53 C54 1.530(9) .
C54 C55 1.525(11) .
C55 C56 1.582(15) .
C58 C57 1.566(16) .
C59 C60 1.508(10) .
C60 C61 1.537(9) .
C61 C62 1.528(10) .
C62 C63 1.517(11) .
C63 C64 1.509(11) .
C65 C66 1.516(9) .
C66 C67 1.524(9) .
C67 C68 1.523(11) .
C68 C69 1.517(13) .
C69 C70 1.516(13) .
C71 C72 1.505(10) .
C72 C73 1.522(9) .
C73 C74 1.505(10) .
C74 C75 1.522(10) .
C75 C76 1.507(11) .
C56' C57' 1.536(11) .
C56 C57 1.560(17) .
